data_7034057
loop_
_publ_author_name
'Li, Lei-Lei'
'Liu, Shuang'
'Zhang, Yuan'
'Shi, Wei'
'Cheng, Peng'

_publ_section_title
;
 Three new mononuclear tri-spin lanthanide-nitronyl nitroxide radical
 compounds: syntheses, structures and magnetic properties.
;
_journal_issue 13
_journal_name_full 'Dalton transactions (Cambridge, England : 2003)'
_journal_page_first 6118
_journal_page_last 6125
_journal_paper_doi 10.1039/c4dt03941f
_journal_volume 44
_journal_year 2015
_chemical_formula_sum 'C45 H41 F18 N4 O14 Tb'
_chemical_formula_weight 1362.74
_chemical_name_systematic
; 
 ? 
;
_space_group_IT_number 14
_symmetry_space_group_name_Hall '-P 2ybc'
_symmetry_space_group_name_H-M 'P 1 21/c 1'
_atom_sites_solution_hydrogens geom
_atom_sites_solution_primary direct
_atom_sites_solution_secondary difmap
_audit_creation_method SHELXL-97
_audit_update_record
;
2014-09-24 deposited with the CCDC.
2015-02-16 downloaded from the CCDC.
;
_cell_angle_alpha 90.00
_cell_angle_beta 110.593(3)
_cell_angle_gamma 90.00
_cell_formula_units_Z 4
_cell_length_a 12.9249(4)
_cell_length_b 16.9590(4)
_cell_length_c 26.6066(10)
_cell_measurement_temperature 293(2)
_cell_volume 5459.3(3)
_computing_structure_refinement 'SHELXL-97 (Sheldrick, 1997)'
_computing_structure_solution 'SHELXS-97 (Sheldrick, 1990)'
_diffrn_ambient_temperature 293(2)
_diffrn_measured_fraction_theta_full 0.998
_diffrn_measured_fraction_theta_max 0.998
_diffrn_radiation_monochromator graphite
_diffrn_radiation_source 'fine-focus sealed tube'
_diffrn_radiation_type MoK\a
_diffrn_radiation_wavelength 0.71073
_diffrn_reflns_av_R_equivalents 0.0631
_diffrn_reflns_av_sigmaI/netI 0.0774
_diffrn_reflns_limit_h_max 15
_diffrn_reflns_limit_h_min -15
_diffrn_reflns_limit_k_max 19
_diffrn_reflns_limit_k_min -20
_diffrn_reflns_limit_l_max 31
_diffrn_reflns_limit_l_min -31
_diffrn_reflns_number 26307
_diffrn_reflns_theta_full 25.01
_diffrn_reflns_theta_max 25.01
_diffrn_reflns_theta_min 2.88
_exptl_absorpt_coefficient_mu 1.422
_exptl_crystal_density_diffrn 1.658
_exptl_crystal_density_method 'not measured'
_exptl_crystal_F_000 2712
_refine_diff_density_max 0.576
_refine_diff_density_min -0.548
_refine_diff_density_rms 0.102
_refine_ls_extinction_method none
_refine_ls_goodness_of_fit_ref 1.034
_refine_ls_hydrogen_treatment mixed
_refine_ls_matrix_type full
_refine_ls_number_parameters 777
_refine_ls_number_reflns 9603
_refine_ls_number_restraints 12
_refine_ls_restrained_S_all 1.035
_refine_ls_R_factor_all 0.0565
_refine_ls_R_factor_gt 0.0396
_refine_ls_shift/su_max 0.009
_refine_ls_shift/su_mean 0.000
_refine_ls_structure_factor_coef Fsqd
_refine_ls_weighting_details 'calc w=1/[\s^2^(Fo^2^)+(0.0136P)^2^+0.0000P] where P=(Fo^2^+2Fc^2^)/3'
_refine_ls_weighting_scheme calc
_refine_ls_wR_factor_gt 0.0678
_refine_ls_wR_factor_ref 0.0764
_reflns_number_gt 7590
_reflns_number_total 9603
_reflns_threshold_expression >2sigma(I)
_cod_data_source_file c4dt03941f2.cif
_cod_data_source_block p131219b
_cod_depositor_comments 'Adding full bibliography for 7034055--7034058.cif.'
_cod_database_code 7034057

loop_
_symmetry_equiv_pos_as_xyz
'x, y, z'
'-x, y+1/2, -z+1/2'
'-x, -y, -z'
'x, -y-1/2, z-1/2'

loop_
_atom_site_label
_atom_site_type_symbol
_atom_site_fract_x
_atom_site_fract_y
_atom_site_fract_z
_atom_site_U_iso_or_equiv
_atom_site_adp_type
_atom_site_occupancy
_atom_site_symmetry_multiplicity
_atom_site_calc_flag
_atom_site_refinement_flags
_atom_site_disorder_assembly
_atom_site_disorder_group
Tb1 Tb 0.153808(16) 0.685762(11) 0.873416(8) 0.01649(7) Uani 1 1 d . . .
F11 F 0.1282(2) 0.97993(15) 0.90951(13) 0.0597(9) Uani 1 1 d . . .
F7 F 0.5601(2) 0.73981(17) 0.95456(12) 0.0540(8) Uani 1 1 d . . .
F9 F 0.5541(2) 0.82268(17) 1.01415(13) 0.0659(10) Uani 1 1 d . . .
F8 F 0.5144(2) 0.70096(17) 1.02006(12) 0.0524(8) Uani 1 1 d . . .
F12 F 0.1868(3) 0.97602(16) 0.84552(14) 0.0837(13) Uani 1 1 d . . .
F10 F 0.2929(3) 1.00800(17) 0.92264(17) 0.0959(14) Uani 1 1 d . . .
F1 F -0.0437(2) 0.86202(16) 0.68073(11) 0.0466(8) Uani 1 1 d . . .
F2 F -0.0698(2) 0.89629(15) 0.75317(11) 0.0488(8) Uani 1 1 d . . .
F3 F -0.1404(2) 0.78903(15) 0.71346(10) 0.0390(7) Uani 1 1 d . . .
F15 F 0.1997(3) 0.53484(16) 1.03981(11) 0.0597(9) Uani 1 1 d . . .
F17 F -0.2195(2) 0.56401(16) 0.82158(13) 0.0615(10) Uani 1 1 d . . .
F16 F -0.1721(2) 0.44234(15) 0.83904(11) 0.0458(8) Uani 1 1 d . . .
F18 F -0.1471(2) 0.49998(15) 0.77260(11) 0.0443(7) Uani 1 1 d . . .
F14 F 0.2618(2) 0.44759(18) 0.99941(12) 0.0619(9) Uani 1 1 d . . .
F13 F 0.1036(3) 0.43339(16) 1.00669(12) 0.0577(9) Uani 1 1 d . . .
O8 O 0.3259(2) 0.71321(16) 0.93803(11) 0.0233(7) Uani 1 1 d . . .
O7 O 0.1632(2) 0.82579(15) 0.88654(11) 0.0255(7) Uani 1 1 d . . .
O5 O 0.2686(2) 0.72954(15) 0.82620(11) 0.0245(7) Uani 1 1 d . . .
O6 O 0.0369(2) 0.74441(15) 0.79461(11) 0.0211(7) Uani 1 1 d . . .
O1 O 0.2187(2) 0.57157(15) 0.84413(11) 0.0203(7) Uani 1 1 d . . .
O9 O 0.4203(3) 0.5206(2) 0.73434(13) 0.0464(10) Uani 1 1 d . . .
O14 O -0.1389(2) 0.71054(18) 0.61181(12) 0.0361(8) Uani 1 1 d . . .
O13 O -0.0244(3) 0.74546(19) 0.56909(13) 0.0404(9) Uani 1 1 d . . .
O2 O 0.0300(2) 0.71619(15) 0.91591(11) 0.0215(7) Uani 1 1 d . . .
O10 O -0.0443(2) 0.92586(16) 1.00913(12) 0.0314(8) Uani 1 1 d . . .
O12 O 0.5064(3) 0.88367(19) 1.14291(14) 0.0468(9) Uani 1 1 d . . .
O11 O 0.5174(3) 0.7529(2) 1.13863(15) 0.0524(10) Uani 1 1 d . . .
O4 O 0.0042(2) 0.59768(15) 0.83945(10) 0.0188(6) Uani 1 1 d . . .
O3 O 0.1768(2) 0.58943(15) 0.94106(11) 0.0196(7) Uani 1 1 d . . .
N31 N 0.2976(3) 0.55084(18) 0.82684(13) 0.0197(8) Uani 1 1 d . . .
N34 N 0.3942(3) 0.5276(2) 0.77603(14) 0.0269(9) Uani 1 1 d . . .
N52 N -0.0185(3) 0.77654(18) 0.92879(13) 0.0192(8) Uani 1 1 d . . .
N55 N -0.0541(3) 0.87579(19) 0.97204(14) 0.0236(9) Uani 1 1 d . . .
C5 C 0.2123(4) 0.9594(3) 0.8960(2) 0.0380(13) Uani 1 1 d . . .
C4 C 0.2422(4) 0.8720(2) 0.90777(18) 0.0269(11) Uani 1 1 d . . .
C3 C 0.3505(4) 0.8531(2) 0.93879(18) 0.0292(11) Uani 1 1 d . . .
H3 H 0.4025 0.8931 0.9512 0.035 Uiso 1 1 calc R . .
C2 C 0.3822(3) 0.7748(3) 0.95161(17) 0.0255(10) Uani 1 1 d . . .
C1 C 0.5026(4) 0.7604(3) 0.9858(2) 0.0364(12) Uani 1 1 d . . .
C7 C 0.2514(4) 0.7764(2) 0.78744(19) 0.0304(12) Uani 1 1 d . A .
C8 C 0.1520(4) 0.8084(2) 0.75481(18) 0.0319(12) Uani 1 1 d . . .
H8 H 0.1517 0.8428 0.7275 0.038 Uiso 1 1 calc R . .
C9 C 0.0524(4) 0.7908(2) 0.76142(17) 0.0241(10) Uani 1 1 d . . .
C10 C -0.0508(4) 0.8343(3) 0.72631(18) 0.0320(12) Uani 1 1 d . . .
C23 C 0.2089(3) 0.5911(2) 0.73148(16) 0.0210(10) Uani 1 1 d . . .
C24 C 0.2334(4) 0.6305(2) 0.69093(17) 0.0278(11) Uani 1 1 d . . .
H24 H 0.3059 0.6318 0.6917 0.033 Uiso 1 1 calc R . .
C25 C 0.1519(4) 0.6670(2) 0.65016(17) 0.0292(11) Uani 1 1 d . . .
H25 H 0.1697 0.6940 0.6239 0.035 Uiso 1 1 calc R . .
C26 C 0.0427(4) 0.6642(2) 0.64745(17) 0.0252(10) Uani 1 1 d . . .
C27 C 0.0164(3) 0.6225(2) 0.68635(17) 0.0245(10) Uani 1 1 d . . .
H27 H -0.0569 0.6186 0.6841 0.029 Uiso 1 1 calc R . .
C28 C 0.0984(3) 0.5869(2) 0.72810(17) 0.0226(10) Uani 1 1 d . . .
H28 H 0.0803 0.5599 0.7543 0.027 Uiso 1 1 calc R . .
C22 C 0.2955(3) 0.5580(2) 0.77677(17) 0.0219(10) Uani 1 1 d . . .
C20 C 0.3927(3) 0.5020(2) 0.86209(17) 0.0218(10) Uani 1 1 d . . .
C17 C 0.4746(4) 0.5123(2) 0.83134(18) 0.0272(11) Uani 1 1 d . . .
C21 C 0.3491(4) 0.4182(2) 0.8604(2) 0.0360(13) Uani 1 1 d . . .
H21A H 0.3286 0.3979 0.8245 0.054 Uiso 1 1 calc R . .
H21B H 0.2856 0.4185 0.8711 0.054 Uiso 1 1 calc R . .
H21C H 0.4055 0.3854 0.8844 0.054 Uiso 1 1 calc R . .
C19 C 0.4332(3) 0.5329(3) 0.91914(17) 0.0349(12) Uani 1 1 d . . .
H19A H 0.4984 0.5045 0.9401 0.052 Uiso 1 1 calc R . .
H19B H 0.3766 0.5257 0.9344 0.052 Uiso 1 1 calc R . .
H19C H 0.4502 0.5880 0.9191 0.052 Uiso 1 1 calc R . .
C16 C 0.5459(3) 0.5871(2) 0.84843(19) 0.0351(12) Uani 1 1 d . . .
H16A H 0.5803 0.5985 0.8226 0.053 Uiso 1 1 calc R . .
H16B H 0.6019 0.5788 0.8830 0.053 Uiso 1 1 calc R . .
H16C H 0.5000 0.6307 0.8503 0.053 Uiso 1 1 calc R . .
C18 C 0.5451(3) 0.4410(3) 0.83163(19) 0.0358(12) Uani 1 1 d . . .
H18A H 0.4985 0.3958 0.8189 0.054 Uiso 1 1 calc R . .
H18B H 0.5950 0.4314 0.8675 0.054 Uiso 1 1 calc R . .
H18C H 0.5867 0.4506 0.8086 0.054 Uiso 1 1 calc R . .
C29 C -0.0411(4) 0.7100(3) 0.60451(18) 0.0292(11) Uani 1 1 d . . .
C30 C -0.2209(4) 0.7639(3) 0.57690(19) 0.0492(15) Uani 1 1 d . . .
H30A H -0.2446 0.7446 0.5407 0.074 Uiso 1 1 calc R . .
H30B H -0.1890 0.8154 0.5785 0.074 Uiso 1 1 calc R . .
H30C H -0.2832 0.7670 0.5885 0.074 Uiso 1 1 calc R . .
C38 C 0.1386(3) 0.8208(2) 1.00907(16) 0.0190(9) Uani 1 1 d . . .
C43 C 0.1932(3) 0.8913(2) 1.02985(17) 0.0234(10) Uani 1 1 d . . .
H43 H 0.1580 0.9395 1.0188 0.028 Uiso 1 1 calc R . .
C42 C 0.2996(3) 0.8890(2) 1.06682(17) 0.0235(10) Uani 1 1 d . . .
H42 H 0.3358 0.9358 1.0807 0.028 Uiso 1 1 calc R . .
C44 C 0.3530(3) 0.8175(2) 1.08359(17) 0.0228(10) Uani 1 1 d . . .
C40 C 0.2985(3) 0.7478(2) 1.06181(17) 0.0245(10) Uani 1 1 d . . .
H40 H 0.3344 0.6998 1.0721 0.029 Uiso 1 1 calc R . .
C39 C 0.1926(3) 0.7490(2) 1.02540(17) 0.0232(10) Uani 1 1 d . . .
H39 H 0.1568 0.7020 1.0116 0.028 Uiso 1 1 calc R . .
C37 C 0.0252(3) 0.8235(2) 0.97072(16) 0.0191(10) Uani 1 1 d . . .
C32 C -0.1415(3) 0.7874(2) 0.90133(17) 0.0209(10) Uani 1 1 d . . .
C35 C -0.1544(3) 0.8720(2) 0.92177(17) 0.0217(10) Uani 1 1 d . . .
C33 C -0.1949(3) 0.7226(2) 0.92360(18) 0.0290(11) Uani 1 1 d . . .
H33A H -0.1700 0.6721 0.9162 0.044 Uiso 1 1 calc R . .
H33B H -0.2738 0.7257 0.9069 0.044 Uiso 1 1 calc R . .
H33C H -0.1746 0.7292 0.9617 0.044 Uiso 1 1 calc R . .
C31 C -0.1723(4) 0.7798(3) 0.84160(17) 0.0315(11) Uani 1 1 d . . .
H31A H -0.1286 0.8158 0.8295 0.047 Uiso 1 1 calc R . .
H31B H -0.2492 0.7920 0.8243 0.047 Uiso 1 1 calc R . .
H31C H -0.1586 0.7268 0.8329 0.047 Uiso 1 1 calc R . .
C36 C -0.1422(4) 0.9382(2) 0.88531(18) 0.0324(12) Uani 1 1 d . . .
H36A H -0.1337 0.9877 0.9039 0.049 Uiso 1 1 calc R . .
H36B H -0.2069 0.9401 0.8534 0.049 Uiso 1 1 calc R . .
H36C H -0.0784 0.9285 0.8757 0.049 Uiso 1 1 calc R . .
C34 C -0.2577(3) 0.8838(2) 0.93585(18) 0.0302(11) Uani 1 1 d . . .
H34A H -0.2612 0.8436 0.9606 0.045 Uiso 1 1 calc R . .
H34B H -0.3219 0.8805 0.9038 0.045 Uiso 1 1 calc R . .
H34C H -0.2551 0.9347 0.9520 0.045 Uiso 1 1 calc R . .
C45 C 0.4669(4) 0.8132(3) 1.12396(19) 0.0310(11) Uani 1 1 d . . .
C46 C 0.6148(4) 0.8850(3) 1.1843(2) 0.0633(17) Uani 1 1 d . . .
H46A H 0.6685 0.8657 1.1700 0.095 Uiso 1 1 calc R . .
H46B H 0.6148 0.8522 1.2137 0.095 Uiso 1 1 calc R . .
H46C H 0.6331 0.9381 1.1968 0.095 Uiso 1 1 calc R . .
C15 C 0.1715(4) 0.4860(3) 0.99771(19) 0.0364(13) Uani 1 1 d . . .
C14 C 0.1211(3) 0.5311(2) 0.94489(17) 0.0206(10) Uani 1 1 d . . .
C13 C 0.0227(4) 0.5026(2) 0.90777(18) 0.0266(11) Uani 1 1 d . . .
H13 H -0.0093 0.4577 0.9160 0.032 Uiso 1 1 calc R . .
C12 C -0.0281(3) 0.5395(2) 0.85921(18) 0.0218(10) Uani 1 1 d . . .
C11 C -0.1424(4) 0.5109(3) 0.8225(2) 0.0340(12) Uani 1 1 d . . .
F4A F 0.3314(13) 0.8152(8) 0.7230(4) 0.061(3) Uani 0.52(3) 1 d PU A 1
F5A F 0.4274(15) 0.7505(12) 0.7899(10) 0.108(7) Uani 0.52(3) 1 d PU A 1
C6 C 0.3577(5) 0.8025(3) 0.7781(3) 0.0497(15) Uani 1 1 d U . .
F6A F 0.3890(14) 0.8690(7) 0.7974(10) 0.082(5) Uani 0.52(3) 1 d PU A 1
F6B F 0.430(2) 0.834(2) 0.8259(10) 0.126(10) Uani 0.48(3) 1 d PU A 2
F4B F 0.3504(17) 0.852(2) 0.7432(16) 0.150(11) Uani 0.48(3) 1 d PU A 2
F5B F 0.4197(15) 0.7423(9) 0.7727(8) 0.062(4) Uani 0.48(3) 1 d PU A 2

loop_
_atom_site_aniso_label
_atom_site_aniso_U_11
_atom_site_aniso_U_22
_atom_site_aniso_U_33
_atom_site_aniso_U_23
_atom_site_aniso_U_13
_atom_site_aniso_U_12
Tb1 0.01751(12) 0.01427(11) 0.01901(12) 0.00089(9) 0.00806(9) 0.00138(9)
F11 0.071(2) 0.0332(17) 0.092(3) 0.0081(16) 0.051(2) 0.0182(16)
F7 0.0263(17) 0.078(2) 0.060(2) -0.0075(17) 0.0178(16) -0.0003(16)
F9 0.0340(18) 0.051(2) 0.088(3) -0.0279(18) -0.0100(18) -0.0038(15)
F8 0.0294(17) 0.063(2) 0.052(2) 0.0186(17) -0.0007(15) 0.0029(15)
F12 0.175(4) 0.0344(18) 0.059(3) 0.0219(17) 0.062(3) 0.022(2)
F10 0.057(2) 0.0198(17) 0.173(4) -0.007(2) -0.006(2) -0.0098(16)
F1 0.0529(19) 0.0525(18) 0.0308(18) 0.0206(14) 0.0102(15) 0.0003(15)
F2 0.060(2) 0.0297(16) 0.048(2) -0.0007(14) 0.0081(17) 0.0202(15)
F3 0.0336(16) 0.0446(17) 0.0316(17) 0.0095(13) 0.0024(14) 0.0003(14)
F15 0.101(3) 0.0485(19) 0.0230(18) 0.0088(15) 0.0137(18) -0.0031(18)
F17 0.0195(16) 0.0499(19) 0.108(3) -0.0324(18) 0.0131(18) -0.0010(14)
F16 0.0446(18) 0.0404(17) 0.059(2) -0.0114(15) 0.0263(17) -0.0220(14)
F18 0.0427(18) 0.0453(17) 0.0360(19) -0.0102(14) 0.0029(15) -0.0143(14)
F14 0.060(2) 0.070(2) 0.057(2) 0.0365(17) 0.0225(19) 0.0366(18)
F13 0.078(2) 0.0459(18) 0.054(2) 0.0267(16) 0.0283(19) -0.0068(17)
O8 0.0170(16) 0.0232(16) 0.0272(19) -0.0007(14) 0.0046(14) -0.0017(13)
O7 0.0240(18) 0.0214(16) 0.032(2) -0.0002(14) 0.0107(16) -0.0009(14)
O5 0.0267(18) 0.0200(16) 0.0310(19) 0.0040(14) 0.0155(16) 0.0014(14)
O6 0.0260(17) 0.0201(15) 0.0191(17) 0.0028(13) 0.0101(15) 0.0007(13)
O1 0.0179(16) 0.0220(15) 0.0254(18) 0.0003(13) 0.0130(14) 0.0051(13)
O9 0.045(2) 0.070(3) 0.035(2) 0.0046(18) 0.0269(19) 0.0245(19)
O14 0.0271(19) 0.045(2) 0.033(2) 0.0031(16) 0.0064(17) 0.0081(16)
O13 0.037(2) 0.058(2) 0.026(2) 0.0103(18) 0.0115(18) 0.0168(18)
O2 0.0243(17) 0.0159(14) 0.0291(19) -0.0016(13) 0.0153(15) 0.0063(13)
O10 0.0337(19) 0.0255(17) 0.035(2) -0.0114(15) 0.0118(17) 0.0074(15)
O12 0.035(2) 0.040(2) 0.048(3) -0.0085(18) -0.0065(19) -0.0020(17)
O11 0.037(2) 0.038(2) 0.062(3) -0.0053(19) -0.008(2) 0.0068(18)
O4 0.0186(16) 0.0175(15) 0.0212(17) -0.0014(13) 0.0080(14) 0.0022(13)
O3 0.0218(17) 0.0171(15) 0.0231(18) 0.0031(13) 0.0116(14) 0.0011(13)
N31 0.019(2) 0.0163(18) 0.026(2) 0.0020(16) 0.0101(18) 0.0038(15)
N34 0.025(2) 0.033(2) 0.027(2) 0.0045(18) 0.013(2) 0.0106(18)
N52 0.024(2) 0.0163(18) 0.020(2) 0.0010(16) 0.0120(18) 0.0037(16)
N55 0.029(2) 0.0169(18) 0.027(2) -0.0031(17) 0.0137(19) 0.0060(17)
C5 0.042(3) 0.025(3) 0.053(4) 0.002(3) 0.024(3) -0.005(2)
C4 0.038(3) 0.019(2) 0.032(3) -0.004(2) 0.023(3) -0.002(2)
C3 0.026(3) 0.025(3) 0.037(3) -0.005(2) 0.012(3) -0.012(2)
C2 0.018(2) 0.036(3) 0.024(3) -0.004(2) 0.009(2) -0.006(2)
C1 0.031(3) 0.037(3) 0.037(3) -0.009(3) 0.008(3) -0.006(2)
C7 0.039(3) 0.020(2) 0.041(3) 0.000(2) 0.025(3) 0.000(2)
C8 0.047(3) 0.022(2) 0.037(3) 0.014(2) 0.027(3) 0.009(2)
C9 0.034(3) 0.016(2) 0.021(3) -0.0035(19) 0.009(2) 0.002(2)
C10 0.041(3) 0.028(3) 0.023(3) 0.006(2) 0.006(3) 0.008(2)
C23 0.028(3) 0.018(2) 0.019(3) -0.0041(19) 0.011(2) 0.0049(19)
C24 0.022(3) 0.040(3) 0.024(3) 0.001(2) 0.012(2) 0.004(2)
C25 0.038(3) 0.037(3) 0.017(3) 0.005(2) 0.014(2) 0.007(2)
C26 0.027(3) 0.027(2) 0.022(3) -0.006(2) 0.009(2) 0.003(2)
C27 0.022(3) 0.022(2) 0.030(3) -0.010(2) 0.010(2) -0.003(2)
C28 0.024(3) 0.022(2) 0.022(3) -0.002(2) 0.009(2) -0.002(2)
C22 0.021(2) 0.022(2) 0.028(3) 0.001(2) 0.014(2) 0.0057(19)
C20 0.018(2) 0.024(2) 0.026(3) 0.006(2) 0.011(2) 0.0107(19)
C17 0.024(3) 0.029(3) 0.032(3) 0.006(2) 0.014(2) 0.012(2)
C21 0.031(3) 0.023(3) 0.057(4) 0.009(2) 0.021(3) 0.008(2)
C19 0.027(3) 0.049(3) 0.027(3) 0.004(2) 0.007(2) 0.015(2)
C16 0.025(3) 0.032(3) 0.048(3) 0.007(2) 0.013(3) 0.000(2)
C18 0.025(3) 0.037(3) 0.045(3) 0.002(2) 0.012(3) 0.015(2)
C29 0.028(3) 0.033(3) 0.025(3) -0.008(2) 0.008(2) 0.004(2)
C30 0.033(3) 0.077(4) 0.032(3) 0.002(3) 0.005(3) 0.021(3)
C38 0.025(2) 0.016(2) 0.021(2) -0.0017(19) 0.014(2) 0.0026(19)
C43 0.032(3) 0.015(2) 0.028(3) 0.001(2) 0.016(2) 0.005(2)
C42 0.028(3) 0.015(2) 0.028(3) -0.001(2) 0.011(2) -0.004(2)
C44 0.022(2) 0.025(2) 0.021(3) -0.002(2) 0.007(2) 0.004(2)
C40 0.029(3) 0.016(2) 0.028(3) -0.001(2) 0.009(2) 0.004(2)
C39 0.028(3) 0.017(2) 0.025(3) -0.007(2) 0.009(2) -0.002(2)
C37 0.025(3) 0.014(2) 0.021(3) 0.0027(19) 0.013(2) 0.0043(19)
C32 0.023(2) 0.020(2) 0.022(3) 0.0005(19) 0.010(2) 0.0038(19)
C35 0.018(2) 0.021(2) 0.027(3) -0.002(2) 0.009(2) 0.0012(19)
C33 0.029(3) 0.017(2) 0.043(3) -0.002(2) 0.016(3) 0.003(2)
C31 0.032(3) 0.033(3) 0.027(3) -0.001(2) 0.007(2) 0.006(2)
C36 0.038(3) 0.026(3) 0.035(3) 0.004(2) 0.014(3) 0.005(2)
C34 0.029(3) 0.022(2) 0.042(3) -0.005(2) 0.015(3) 0.004(2)
C45 0.030(3) 0.028(3) 0.035(3) -0.002(2) 0.011(2) 0.003(2)
C46 0.040(4) 0.057(4) 0.067(5) -0.016(3) -0.012(3) -0.007(3)
C15 0.057(4) 0.027(3) 0.031(3) 0.006(2) 0.022(3) 0.004(3)
C14 0.031(3) 0.016(2) 0.021(3) 0.0010(19) 0.017(2) 0.003(2)
C13 0.032(3) 0.022(2) 0.031(3) -0.005(2) 0.017(2) -0.007(2)
C12 0.020(2) 0.018(2) 0.032(3) -0.010(2) 0.014(2) -0.0020(19)
C11 0.029(3) 0.032(3) 0.043(3) -0.012(2) 0.015(3) -0.003(2)
F4A 0.073(6) 0.066(6) 0.068(5) 0.014(5) 0.055(5) -0.011(5)
F5A 0.070(9) 0.120(10) 0.172(16) 0.119(11) 0.090(11) 0.062(9)
C6 0.045(4) 0.047(3) 0.068(4) 0.021(3) 0.035(3) 0.005(3)
F6A 0.086(9) 0.078(7) 0.104(11) -0.027(7) 0.060(10) -0.058(6)
F6B 0.121(14) 0.18(2) 0.120(11) -0.085(13) 0.093(11) -0.125(15)
F4B 0.064(10) 0.19(2) 0.22(2) 0.185(19) 0.081(15) 0.051(13)
F5B 0.033(6) 0.071(7) 0.098(10) -0.028(7) 0.043(6) -0.011(5)

loop_
_atom_type_symbol
_atom_type_description
_atom_type_scat_dispersion_real
_atom_type_scat_dispersion_imag
_atom_type_scat_source
C C 0.0033 0.0016 'International Tables Vol C Tables 4.2.6.8 and 6.1.1.4'
H H 0.0000 0.0000 'International Tables Vol C Tables 4.2.6.8 and 6.1.1.4'
F F 0.0171 0.0103 'International Tables Vol C Tables 4.2.6.8 and 6.1.1.4'
N N 0.0061 0.0033 'International Tables Vol C Tables 4.2.6.8 and 6.1.1.4'
O O 0.0106 0.0060 'International Tables Vol C Tables 4.2.6.8 and 6.1.1.4'
Tb Tb -0.1723 4.1537 'International Tables Vol C Tables 4.2.6.8 and 6.1.1.4'

loop_
_geom_angle_atom_site_label_1
_geom_angle_atom_site_label_2
_geom_angle_atom_site_label_3
_geom_angle
O2 Tb1 O8 103.84(9)
O2 Tb1 O6 90.19(9)
O8 Tb1 O6 136.60(9)
O2 Tb1 O1 137.15(8)
O8 Tb1 O1 92.85(9)
O6 Tb1 O1 104.32(9)
O2 Tb1 O4 73.40(9)
O8 Tb1 O4 148.30(9)
O6 Tb1 O4 74.98(9)
O1 Tb1 O4 72.00(8)
O2 Tb1 O3 72.97(8)
O8 Tb1 O3 75.24(9)
O6 Tb1 O3 147.67(9)
O1 Tb1 O3 73.72(8)
O4 Tb1 O3 73.82(9)
O2 Tb1 O5 148.74(9)
O8 Tb1 O5 73.49(9)
O6 Tb1 O5 73.69(9)
O1 Tb1 O5 73.74(8)
O4 Tb1 O5 125.17(9)
O3 Tb1 O5 132.99(9)
O2 Tb1 O7 73.55(8)
O8 Tb1 O7 73.04(10)
O6 Tb1 O7 72.07(9)
O1 Tb1 O7 149.22(8)
O4 Tb1 O7 132.55(9)
O3 Tb1 O7 125.85(9)
O5 Tb1 O7 76.01(9)
C2 O8 Tb1 133.4(3)
C4 O7 Tb1 132.6(3)
C7 O5 Tb1 131.9(3)
C9 O6 Tb1 133.5(3)
N31 O1 Tb1 138.8(2)
C29 O14 C30 115.0(3)
N52 O2 Tb1 141.1(2)
C45 O12 C46 116.3(4)
C12 O4 Tb1 133.3(3)
C14 O3 Tb1 133.3(3)
O1 N31 C22 125.9(3)
O1 N31 C20 119.8(3)
C22 N31 C20 113.5(3)
O9 N34 C22 125.1(4)
O9 N34 C17 122.4(3)
C22 N34 C17 112.1(3)
O2 N52 C37 126.1(4)
O2 N52 C32 119.3(3)
C37 N52 C32 113.5(3)
O10 N55 C37 125.6(4)
O10 N55 C35 122.6(3)
C37 N55 C35 111.7(3)
F12 C5 F11 107.2(4)
F12 C5 F10 106.6(4)
F11 C5 F10 105.2(4)
F12 C5 C4 112.0(4)
F11 C5 C4 112.0(3)
F10 C5 C4 113.4(4)
O7 C4 C3 128.0(4)
O7 C4 C5 113.9(4)
C3 C4 C5 118.1(4)
C4 C3 C2 120.8(4)
C4 C3 H3 119.6
C2 C3 H3 119.6
O8 C2 C3 129.3(4)
O8 C2 C1 114.1(4)
C3 C2 C1 116.7(4)
F9 C1 F8 107.4(4)
F9 C1 F7 106.4(4)
F8 C1 F7 105.8(4)
F9 C1 C2 114.5(4)
F8 C1 C2 112.2(4)
F7 C1 C2 110.1(4)
O5 C7 C8 128.3(4)
O5 C7 C6 113.7(4)
C8 C7 C6 118.0(4)
C7 C8 C9 122.2(4)
C7 C8 H8 118.9
C9 C8 H8 118.9
O6 C9 C8 127.6(4)
O6 C9 C10 114.5(4)
C8 C9 C10 117.9(4)
F3 C10 F1 107.6(4)
F3 C10 F2 106.4(3)
F1 C10 F2 107.0(4)
F3 C10 C9 112.0(3)
F1 C10 C9 113.8(4)
F2 C10 C9 109.8(4)
C24 C23 C28 118.5(4)
C24 C23 C22 120.8(4)
C28 C23 C22 120.6(3)
C25 C24 C23 120.6(4)
C25 C24 H24 119.7
C23 C24 H24 119.7
C24 C25 C26 120.8(4)
C24 C25 H25 119.6
C26 C25 H25 119.6
C25 C26 C27 119.2(4)
C25 C26 C29 118.3(4)
C27 C26 C29 122.3(4)
C28 C27 C26 120.2(4)
C28 C27 H27 119.9
C26 C27 H27 119.9
C27 C28 C23 120.5(4)
C27 C28 H28 119.7
C23 C28 H28 119.7
N31 C22 N34 106.7(4)
N31 C22 C23 127.6(3)
N34 C22 C23 125.7(3)
N31 C20 C19 110.6(3)
N31 C20 C21 106.3(3)
C19 C20 C21 110.3(4)
N31 C20 C17 99.7(3)
C19 C20 C17 115.4(4)
C21 C20 C17 113.7(3)
N34 C17 C18 110.6(3)
N34 C17 C16 106.5(3)
C18 C17 C16 111.1(4)
N34 C17 C20 99.9(3)
C18 C17 C20 115.3(3)
C16 C17 C20 112.6(3)
C20 C21 H21A 109.5
C20 C21 H21B 109.5
H21A C21 H21B 109.5
C20 C21 H21C 109.5
H21A C21 H21C 109.5
H21B C21 H21C 109.5
C20 C19 H19A 109.5
C20 C19 H19B 109.5
H19A C19 H19B 109.5
C20 C19 H19C 109.5
H19A C19 H19C 109.5
H19B C19 H19C 109.5
C17 C16 H16A 109.5
C17 C16 H16B 109.5
H16A C16 H16B 109.5
C17 C16 H16C 109.5
H16A C16 H16C 109.5
H16B C16 H16C 109.5
C17 C18 H18A 109.5
C17 C18 H18B 109.5
H18A C18 H18B 109.5
C17 C18 H18C 109.5
H18A C18 H18C 109.5
H18B C18 H18C 109.5
O13 C29 O14 123.3(4)
O13 C29 C26 125.5(4)
O14 C29 C26 111.1(4)
O14 C30 H30A 109.5
O14 C30 H30B 109.5
H30A C30 H30B 109.5
O14 C30 H30C 109.5
H30A C30 H30C 109.5
H30B C30 H30C 109.5
C39 C38 C43 119.7(4)
C39 C38 C37 120.9(4)
C43 C38 C37 119.4(4)
C42 C43 C38 119.5(4)
C42 C43 H43 120.2
C38 C43 H43 120.2
C43 C42 C44 120.8(4)
C43 C42 H42 119.6
C44 C42 H42 119.6
C42 C44 C40 119.0(4)
C42 C44 C45 121.9(4)
C40 C44 C45 119.1(4)
C39 C40 C44 120.9(4)
C39 C40 H40 119.5
C44 C40 H40 119.5
C40 C39 C38 119.9(4)
C40 C39 H39 120.0
C38 C39 H39 120.0
N52 C37 N55 108.1(4)
N52 C37 C38 126.5(3)
N55 C37 C38 125.5(4)
C31 C32 N52 110.0(3)
C31 C32 C33 111.2(4)
N52 C32 C33 105.5(3)
C31 C32 C35 115.2(3)
N52 C32 C35 99.6(3)
C33 C32 C35 114.1(3)
N55 C35 C34 109.4(3)
N55 C35 C36 106.6(3)
C34 C35 C36 110.8(3)
N55 C35 C32 100.7(3)
C34 C35 C32 114.6(3)
C36 C35 C32 114.0(3)
C32 C33 H33A 109.5
C32 C33 H33B 109.5
H33A C33 H33B 109.5
C32 C33 H33C 109.5
H33A C33 H33C 109.5
H33B C33 H33C 109.5
C32 C31 H31A 109.5
C32 C31 H31B 109.5
H31A C31 H31B 109.5
C32 C31 H31C 109.5
H31A C31 H31C 109.5
H31B C31 H31C 109.5
C35 C36 H36A 109.5
C35 C36 H36B 109.5
H36A C36 H36B 109.5
C35 C36 H36C 109.5
H36A C36 H36C 109.5
H36B C36 H36C 109.5
C35 C34 H34A 109.5
C35 C34 H34B 109.5
H34A C34 H34B 109.5
C35 C34 H34C 109.5
H34A C34 H34C 109.5
H34B C34 H34C 109.5
O11 C45 O12 123.4(5)
O11 C45 C44 124.2(4)
O12 C45 C44 112.4(4)
O12 C46 H46A 109.5
O12 C46 H46B 109.5
H46A C46 H46B 109.5
O12 C46 H46C 109.5
H46A C46 H46C 109.5
H46B C46 H46C 109.5
F14 C15 F13 107.0(4)
F14 C15 F15 107.4(4)
F13 C15 F15 105.5(3)
F14 C15 C14 111.3(3)
F13 C15 C14 113.9(4)
F15 C15 C14 111.3(4)
O3 C14 C13 128.7(4)
O3 C14 C15 113.6(4)
C13 C14 C15 117.7(4)
C12 C13 C14 121.6(4)
C12 C13 H13 119.2
C14 C13 H13 119.2
O4 C12 C13 129.0(4)
O4 C12 C11 111.7(4)
C13 C12 C11 119.3(4)
F18 C11 F17 107.8(4)
F18 C11 F16 106.9(4)
F17 C11 F16 107.0(3)
F18 C11 C12 112.2(3)
F17 C11 C12 110.1(4)
F16 C11 C12 112.7(4)
F5A C6 F4B 122.6(12)
F5A C6 F6A 116.5(13)
F4B C6 F6A 68.1(16)
F5A C6 F5B 19.8(15)
F4B C6 F5B 109.0(14)
F6A C6 F5B 128.0(11)
F5A C6 F6B 81.2(13)
F4B C6 F6B 106.1(13)
F6A C6 F6B 42.1(11)
F5B C6 F6B 99.1(16)
F5A C6 F4A 105.4(12)
F4B C6 F4A 35(2)
F6A C6 F4A 102.5(10)
F5B C6 F4A 86.5(11)
F6B C6 F4A 137.1(11)
F5A C6 C7 111.6(9)
F4B C6 C7 118.7(9)
F6A C6 C7 111.8(7)
F5B C6 C7 113.5(9)
F6B C6 C7 108.3(7)
F4A C6 C7 108.1(8)

loop_
_geom_bond_atom_site_label_1
_geom_bond_atom_site_label_2
_geom_bond_distance
Tb1 O2 2.319(2)
Tb1 O8 2.331(3)
Tb1 O6 2.333(3)
Tb1 O1 2.350(2)
Tb1 O4 2.357(3)
Tb1 O3 2.371(2)
Tb1 O5 2.375(2)
Tb1 O7 2.397(3)
F11 C5 1.307(5)
F7 C1 1.342(5)
F9 C1 1.331(5)
F8 C1 1.331(5)
F12 C5 1.295(6)
F10 C5 1.322(5)
F1 C10 1.334(5)
F2 C10 1.342(5)
F3 C10 1.330(5)
F15 C15 1.336(5)
F17 C11 1.337(5)
F16 C11 1.346(5)
F18 C11 1.321(5)
F14 C15 1.324(5)
F13 C15 1.331(5)
O8 C2 1.251(5)
O7 C4 1.252(5)
O5 C7 1.258(5)
O6 C9 1.250(4)
O1 N31 1.305(3)
O9 N34 1.273(4)
O14 C29 1.345(5)
O14 C30 1.453(5)
O13 C29 1.200(5)
O2 N52 1.307(4)
O10 N55 1.274(4)
O12 C45 1.327(5)
O12 C46 1.447(6)
O11 C45 1.202(5)
O4 C12 1.257(4)
O3 C14 1.248(4)
N31 C22 1.328(5)
N31 C20 1.506(5)
N34 C22 1.382(5)
N34 C17 1.495(5)
N52 C37 1.325(5)
N52 C32 1.510(5)
N55 C37 1.365(4)
N55 C35 1.501(5)
C5 C4 1.537(6)
C4 C3 1.389(6)
C3 C2 1.396(6)
C3 H3 0.9300
C2 C1 1.522(6)
C7 C8 1.383(6)
C7 C6 1.545(6)
C8 C9 1.392(5)
C8 H8 0.9300
C9 C10 1.523(6)
C23 C24 1.396(5)
C23 C28 1.401(5)
C23 C22 1.440(6)
C24 C25 1.366(6)
C24 H24 0.9300
C25 C26 1.388(5)
C25 H25 0.9300
C26 C27 1.391(5)
C26 C29 1.487(6)
C27 C28 1.376(6)
C27 H27 0.9300
C28 H28 0.9300
C20 C19 1.514(6)
C20 C21 1.524(5)
C20 C17 1.558(5)
C17 C18 1.513(5)
C17 C16 1.540(6)
C21 H21A 0.9600
C21 H21B 0.9600
C21 H21C 0.9600
C19 H19A 0.9600
C19 H19B 0.9600
C19 H19C 0.9600
C16 H16A 0.9600
C16 H16B 0.9600
C16 H16C 0.9600
C18 H18A 0.9600
C18 H18B 0.9600
C18 H18C 0.9600
C30 H30A 0.9600
C30 H30B 0.9600
C30 H30C 0.9600
C38 C39 1.394(5)
C38 C43 1.400(5)
C38 C37 1.462(6)
C43 C42 1.382(6)
C43 H43 0.9300
C42 C44 1.388(5)
C42 H42 0.9300
C44 C40 1.394(5)
C44 C45 1.488(6)
C40 C39 1.371(6)
C40 H40 0.9300
C39 H39 0.9300
C32 C31 1.502(5)
C32 C33 1.525(5)
C32 C35 1.563(5)
C35 C34 1.522(5)
C35 C36 1.527(5)
C33 H33A 0.9600
C33 H33B 0.9600
C33 H33C 0.9600
C31 H31A 0.9600
C31 H31B 0.9600
C31 H31C 0.9600
C36 H36A 0.9600
C36 H36B 0.9600
C36 H36C 0.9600
C34 H34A 0.9600
C34 H34B 0.9600
C34 H34C 0.9600
C46 H46A 0.9600
C46 H46B 0.9600
C46 H46C 0.9600
C15 C14 1.529(6)
C14 C13 1.394(6)
C13 C12 1.376(6)
C13 H13 0.9300
C12 C11 1.535(6)
F4A C6 1.402(12)
F5A C6 1.221(17)
C6 F4B 1.226(14)
C6 F6A 1.246(13)
C6 F5B 1.337(16)
C6 F6B 1.395(18)

loop_
_geom_torsion_atom_site_label_1
_geom_torsion_atom_site_label_2
_geom_torsion_atom_site_label_3
_geom_torsion_atom_site_label_4
_geom_torsion
O2 Tb1 O8 C2 -85.1(3)
O6 Tb1 O8 C2 20.3(4)
O1 Tb1 O8 C2 134.7(3)
O4 Tb1 O8 C2 -165.8(3)
O3 Tb1 O8 C2 -152.9(3)
O5 Tb1 O8 C2 62.6(3)
O7 Tb1 O8 C2 -17.4(3)
O2 Tb1 O7 C4 127.0(4)
O8 Tb1 O7 C4 16.5(3)
O6 Tb1 O7 C4 -137.3(4)
O1 Tb1 O7 C4 -49.3(4)
O4 Tb1 O7 C4 174.5(3)
O3 Tb1 O7 C4 73.2(4)
O5 Tb1 O7 C4 -60.2(3)
O2 Tb1 O5 C7 -46.7(5)
O8 Tb1 O5 C7 -136.3(4)
O6 Tb1 O5 C7 14.9(4)
O1 Tb1 O5 C7 125.7(4)
O4 Tb1 O5 C7 72.5(4)
O3 Tb1 O5 C7 173.5(3)
O7 Tb1 O5 C7 -60.1(4)
O2 Tb1 O6 C9 134.9(3)
O8 Tb1 O6 C9 24.3(4)
O1 Tb1 O6 C9 -85.8(3)
O4 Tb1 O6 C9 -152.3(3)
O3 Tb1 O6 C9 -167.9(3)
O5 Tb1 O6 C9 -17.9(3)
O7 Tb1 O6 C9 62.3(3)
O2 Tb1 O1 N31 -168.1(3)
O8 Tb1 O1 N31 -54.2(4)
O6 Tb1 O1 N31 85.6(4)
O4 Tb1 O1 N31 154.3(4)
O3 Tb1 O1 N31 -127.9(4)
O5 Tb1 O1 N31 17.7(3)
O7 Tb1 O1 N31 6.7(5)
O8 Tb1 O2 N52 79.1(4)
O6 Tb1 O2 N52 -59.4(4)
O1 Tb1 O2 N52 -170.9(3)
O4 Tb1 O2 N52 -133.6(4)
O3 Tb1 O2 N52 148.7(4)
O5 Tb1 O2 N52 -1.8(5)
O7 Tb1 O2 N52 11.9(4)
O2 Tb1 O4 C12 -71.5(3)
O8 Tb1 O4 C12 18.1(4)
O6 Tb1 O4 C12 -166.3(3)
O1 Tb1 O4 C12 82.8(3)
O3 Tb1 O4 C12 5.1(3)
O5 Tb1 O4 C12 136.7(3)
O7 Tb1 O4 C12 -119.1(3)
O2 Tb1 O3 C14 75.1(3)
O8 Tb1 O3 C14 -175.1(3)
O6 Tb1 O3 C14 13.6(4)
O1 Tb1 O3 C14 -77.6(3)
O4 Tb1 O3 C14 -2.1(3)
O5 Tb1 O3 C14 -125.4(3)
O7 Tb1 O3 C14 129.2(3)
Tb1 O1 N31 C22 -82.7(5)
Tb1 O1 N31 C20 108.5(4)
Tb1 O2 N52 C37 -81.2(5)
Tb1 O2 N52 C32 111.4(4)
Tb1 O7 C4 C3 -11.6(6)
Tb1 O7 C4 C5 167.0(3)
F12 C5 C4 O7 -65.4(5)
F11 C5 C4 O7 55.1(6)
F10 C5 C4 O7 173.9(4)
F12 C5 C4 C3 113.4(5)
F11 C5 C4 C3 -126.2(5)
F10 C5 C4 C3 -7.4(6)
O7 C4 C3 C2 -2.6(7)
C5 C4 C3 C2 178.9(4)
Tb1 O8 C2 C3 13.7(6)
Tb1 O8 C2 C1 -164.6(3)
C4 C3 C2 O8 1.8(7)
C4 C3 C2 C1 -179.9(4)
O8 C2 C1 F9 -159.9(4)
C3 C2 C1 F9 21.5(6)
O8 C2 C1 F8 -37.2(5)
C3 C2 C1 F8 144.2(4)
O8 C2 C1 F7 80.3(5)
C3 C2 C1 F7 -98.3(5)
Tb1 O5 C7 C8 -10.8(7)
Tb1 O5 C7 C6 166.4(3)
O5 C7 C8 C9 -0.4(8)
C6 C7 C8 C9 -177.5(4)
Tb1 O6 C9 C8 16.6(6)
Tb1 O6 C9 C10 -160.9(3)
C7 C8 C9 O6 -2.3(7)
C7 C8 C9 C10 175.1(4)
O6 C9 C10 F3 -36.6(5)
C8 C9 C10 F3 145.7(4)
O6 C9 C10 F1 -158.8(4)
C8 C9 C10 F1 23.5(6)
O6 C9 C10 F2 81.4(5)
C8 C9 C10 F2 -96.3(4)
C28 C23 C24 C25 2.8(6)
C22 C23 C24 C25 -175.0(4)
C23 C24 C25 C26 -1.5(7)
C24 C25 C26 C27 -1.1(6)
C24 C25 C26 C29 175.5(4)
C25 C26 C27 C28 2.4(6)
C29 C26 C27 C28 -174.1(4)
C26 C27 C28 C23 -1.1(6)
C24 C23 C28 C27 -1.5(6)
C22 C23 C28 C27 176.3(4)
O1 N31 C22 N34 -178.8(3)
C20 N31 C22 N34 -9.5(5)
O1 N31 C22 C23 1.6(7)
C20 N31 C22 C23 170.9(4)
O9 N34 C22 N31 176.4(4)
C17 N34 C22 N31 -10.7(5)
O9 N34 C22 C23 -4.0(7)
C17 N34 C22 C23 168.9(4)
C24 C23 C22 N31 147.8(4)
C28 C23 C22 N31 -30.0(7)
C24 C23 C22 N34 -31.7(6)
C28 C23 C22 N34 150.5(4)
O1 N31 C20 C19 -44.0(5)
C22 N31 C20 C19 146.0(4)
O1 N31 C20 C21 75.8(4)
C22 N31 C20 C21 -94.3(4)
O1 N31 C20 C17 -165.9(3)
C22 N31 C20 C17 24.0(4)
O9 N34 C17 C18 -40.3(5)
C22 N34 C17 C18 146.5(3)
O9 N34 C17 C16 80.5(4)
C22 N34 C17 C16 -92.7(4)
O9 N34 C17 C20 -162.2(4)
C22 N34 C17 C20 24.6(4)
N31 C20 C17 N34 -26.5(4)
C19 C20 C17 N34 -144.9(4)
C21 C20 C17 N34 86.3(4)
N31 C20 C17 C18 -145.0(4)
C19 C20 C17 C18 96.5(5)
C21 C20 C17 C18 -32.3(6)
N31 C20 C17 C16 86.2(4)
C19 C20 C17 C16 -32.3(5)
C21 C20 C17 C16 -161.1(4)
C30 O14 C29 O13 -6.1(6)
C30 O14 C29 C26 170.7(4)
C25 C26 C29 O13 5.5(7)
C27 C26 C29 O13 -177.9(4)
C25 C26 C29 O14 -171.2(4)
C27 C26 C29 O14 5.3(6)
C39 C38 C43 C42 -0.7(6)
C37 C38 C43 C42 178.8(3)
C38 C43 C42 C44 0.0(6)
C43 C42 C44 C40 1.2(6)
C43 C42 C44 C45 -179.1(4)
C42 C44 C40 C39 -1.7(6)
C45 C44 C40 C39 178.5(4)
C44 C40 C39 C38 1.0(6)
C43 C38 C39 C40 0.2(6)
C37 C38 C39 C40 -179.3(3)
O2 N52 C37 N55 -175.9(3)
C32 N52 C37 N55 -7.9(4)
O2 N52 C37 C38 4.3(6)
C32 N52 C37 C38 172.3(3)
O10 N55 C37 N52 174.3(3)
C35 N55 C37 N52 -10.0(4)
O10 N55 C37 C38 -6.0(6)
C35 N55 C37 C38 169.8(3)
C39 C38 C37 N52 -37.2(6)
C43 C38 C37 N52 143.2(4)
C39 C38 C37 N55 143.1(4)
C43 C38 C37 N55 -36.5(5)
O2 N52 C32 C31 -48.8(4)
C37 N52 C32 C31 142.3(3)
O2 N52 C32 C33 71.3(4)
C37 N52 C32 C33 -97.6(4)
O2 N52 C32 C35 -170.2(3)
C37 N52 C32 C35 20.9(4)
O10 N55 C35 C34 -41.0(5)
C37 N55 C35 C34 143.1(3)
O10 N55 C35 C36 78.8(4)
C37 N55 C35 C36 -97.1(4)
O10 N55 C35 C32 -162.0(3)
C37 N55 C35 C32 22.1(4)
C31 C32 C35 N55 -141.1(3)
N52 C32 C35 N55 -23.5(3)
C33 C32 C35 N55 88.4(4)
C31 C32 C35 C34 101.7(4)
N52 C32 C35 C34 -140.7(3)
C33 C32 C35 C34 -28.8(5)
C31 C32 C35 C36 -27.4(5)
N52 C32 C35 C36 90.2(4)
C33 C32 C35 C36 -157.9(4)
C46 O12 C45 O11 -1.7(7)
C46 O12 C45 C44 177.2(4)
C42 C44 C45 O11 -178.0(4)
C40 C44 C45 O11 1.8(7)
C42 C44 C45 O12 3.1(6)
C40 C44 C45 O12 -177.1(3)
Tb1 O3 C14 C13 0.9(6)
Tb1 O3 C14 C15 -179.9(2)
F14 C15 C14 O3 -71.0(5)
F13 C15 C14 O3 168.0(3)
F15 C15 C14 O3 48.8(5)
F14 C15 C14 C13 108.3(4)
F13 C15 C14 C13 -12.8(5)
F15 C15 C14 C13 -131.9(4)
O3 C14 C13 C12 -0.8(6)
C15 C14 C13 C12 -179.9(3)
Tb1 O4 C12 C13 -7.4(6)
Tb1 O4 C12 C11 170.4(2)
C14 C13 C12 O4 4.1(6)
C14 C13 C12 C11 -173.5(3)
O4 C12 C11 F18 50.7(5)
C13 C12 C11 F18 -131.3(4)
O4 C12 C11 F17 -69.3(4)
C13 C12 C11 F17 108.7(4)
O4 C12 C11 F16 171.4(3)
C13 C12 C11 F16 -10.6(5)
O5 C7 C6 F5A 32.5(16)
C8 C7 C6 F5A -149.9(15)
O5 C7 C6 F4B -176(3)
C8 C7 C6 F4B 1(3)
O5 C7 C6 F6A -99.9(13)
C8 C7 C6 F6A 77.7(14)
O5 C7 C6 F5B 53.9(12)
C8 C7 C6 F5B -128.5(11)
O5 C7 C6 F6B -55(2)
C8 C7 C6 F6B 123(2)
O5 C7 C6 F4A 148.0(7)
C8 C7 C6 F4A -34.4(8)
